data_7056192
loop_
_publ_author_name
'Wang, Baolong'
'Zhao, Huanqin'
'Wang, Liying'
'Sun, Junmin'
'Zhang, Yongfeng'
'Cao, Zhenzhu'

_publ_section_title
;
 Immortal Ring-Opening Polymerization of Lactides with Super High Monomer
 to Catalyst Ratios Initiated by Zirconium and Titanium Complexes
 Containing Multidentate Amino-bis(phenolate) Ligands
;
_journal_name_full 'New J. Chem.'
_journal_paper_doi 10.1039/C7NJ00483D
_journal_year 2017
_chemical_formula_moiety 'C81 H124 N4 O6 Zr'
_chemical_formula_sum 'C81 H124 N4 O6 Zr'
_chemical_formula_weight 1341.05
_space_group_crystal_system triclinic
_space_group_IT_number 2
_space_group_name_Hall '-P 1'
_space_group_name_H-M_alt 'P -1'
_symmetry_space_group_name_Hall '-P 1'
_symmetry_space_group_name_H-M 'P -1'
_atom_sites_solution_hydrogens geom
_audit_block_doi 10.5517/ccdc.csd.cc1lh53c
_audit_creation_method SHELXL-2014/7
_audit_update_record
;
2017-05-08 deposited with the CCDC.
2017-05-18 downloaded from the CCDC.
;
_cell_angle_alpha 105.498(2)
_cell_angle_beta 90.376(2)
_cell_angle_gamma 102.180(2)
_cell_formula_units_Z 2
_cell_length_a 11.8670(6)
_cell_length_b 16.2871(9)
_cell_length_c 24.4789(14)
_cell_measurement_reflns_used 9391
_cell_measurement_temperature 282(2)
_cell_measurement_theta_max 28.10
_cell_measurement_theta_min 2.85
_cell_volume 4446.6(4)
_computing_cell_refinement 'Bruker FRAMBO'
_computing_data_collection 'Bruker FRAMBO'
_computing_data_reduction 'Bruker SAINT'
_computing_molecular_graphics 'Bruker SHELXTL'
_computing_publication_material 'Bruker SHELXTL'
_computing_structure_refinement 'SHELXL-2014/7 (Sheldrick, 2014)'
_computing_structure_solution 'SHELXS-97 (Sheldrick, 1990)'
_diffrn_ambient_temperature 282(2)
_diffrn_measured_fraction_theta_full 0.998
_diffrn_measured_fraction_theta_max 0.998
_diffrn_measurement_device_type 'CCD area detector'
_diffrn_measurement_method 'phi and omega scans'
_diffrn_radiation_type MoK\a
_diffrn_radiation_wavelength 0.71073
_diffrn_reflns_av_R_equivalents 0.0429
_diffrn_reflns_av_unetI/netI 0.0221
_diffrn_reflns_Laue_measured_fraction_full 0.998
_diffrn_reflns_Laue_measured_fraction_max 0.998
_diffrn_reflns_limit_h_max 14
_diffrn_reflns_limit_h_min -14
_diffrn_reflns_limit_k_max 19
_diffrn_reflns_limit_k_min -19
_diffrn_reflns_limit_l_max 29
_diffrn_reflns_limit_l_min -29
_diffrn_reflns_number 15681
_diffrn_reflns_point_group_measured_fraction_full 0.998
_diffrn_reflns_point_group_measured_fraction_max 0.998
_diffrn_reflns_theta_full 25.014
_diffrn_reflns_theta_max 25.014
_diffrn_reflns_theta_min 2.793
_exptl_absorpt_coefficient_mu 0.169
_exptl_absorpt_correction_T_max 0.9833
_exptl_absorpt_correction_T_min 0.9670
_exptl_absorpt_correction_type multi-scan
_exptl_absorpt_process_details sadabs
_exptl_crystal_colour colorless
_exptl_crystal_density_diffrn 1.002
_exptl_crystal_description prism
_exptl_crystal_F_000 1452
_exptl_crystal_size_max 0.200
_exptl_crystal_size_mid 0.100
_exptl_crystal_size_min 0.100
_platon_squeeze_details
;
;
_refine_diff_density_max 0.815
_refine_diff_density_min -0.426
_refine_diff_density_rms 0.055
_refine_ls_extinction_method none
_refine_ls_goodness_of_fit_ref 1.005
_refine_ls_hydrogen_treatment constr
_refine_ls_matrix_type full
_refine_ls_number_parameters 848
_refine_ls_number_reflns 15681
_refine_ls_number_restraints 295
_refine_ls_restrained_S_all 1.033
_refine_ls_R_factor_all 0.0573
_refine_ls_R_factor_gt 0.0495
_refine_ls_shift/su_max 0.002
_refine_ls_shift/su_mean 0.000
_refine_ls_structure_factor_coef Fsqd
_refine_ls_weighting_details 'w=1/[\s^2^(Fo^2^)+(0.0862P)^2^+3.1173P] where P=(Fo^2^+2Fc^2^)/3'
_refine_ls_weighting_scheme calc
_refine_ls_wR_factor_gt 0.1367
_refine_ls_wR_factor_ref 0.1426
_reflns_Friedel_coverage 0.000
_reflns_number_gt 13671
_reflns_number_total 15681
_reflns_threshold_expression 'I > 2\s(I)'
_cod_data_source_file c7nj00483d2.cif
_cod_data_source_block complex2_sq_d
_cod_database_code 7056192
_shelx_shelxl_version_number 2014/7
_shelx_space_group_comment
;
The symmetry employed for this shelxl refinement is uniquely defined
by the following loop, which should always be used as a source of
symmetry information in preference to the above space-group names.
They are only intended as comments.
;
_shelx_estimated_absorpt_t_min 0.967
_shelx_estimated_absorpt_t_max 0.983

loop_
_space_group_symop_operation_xyz
'x, y, z'
'-x, -y, -z'

loop_
_atom_site_label
_atom_site_type_symbol
_atom_site_fract_x
_atom_site_fract_y
_atom_site_fract_z
_atom_site_U_iso_or_equiv
_atom_site_adp_type
_atom_site_occupancy
_atom_site_site_symmetry_order
_atom_site_calc_flag
_atom_site_refinement_flags_posn
_atom_site_refinement_flags_adp
_atom_site_refinement_flags_occupancy
_atom_site_disorder_assembly
_atom_site_disorder_group
Zr1 Zr 0.58552(2) 0.52248(2) 0.25459(2) 0.02780(8) Uani 1 1 d . . . . .
O1 O 0.66278(14) 0.54330(10) 0.33250(7) 0.0335(4) Uani 1 1 d . . . . .
O2 O 0.51007(14) 0.45616(10) 0.17673(7) 0.0350(4) Uani 1 1 d . . . . .
O3 O 0.73058(13) 0.56630(10) 0.21921(7) 0.0332(3) Uani 1 1 d . . . . .
O4 O 0.43045(13) 0.52053(10) 0.28756(7) 0.0358(4) Uani 1 1 d . . . . .
O5 O 0.3967(6) -0.0533(3) 0.3113(3) 0.189(2) Uani 1 1 d . U . . .
O6 O 0.3034(3) 0.7325(2) 0.01305(13) 0.0993(9) Uani 1 1 d . . . . .
N1 N 0.61518(16) 0.38001(12) 0.25141(8) 0.0306(4) Uani 1 1 d . . . . .
N2 N 0.57072(15) 0.67088(12) 0.26219(8) 0.0287(4) Uani 1 1 d . . . . .
N3 N 0.4191(5) 0.1169(2) 0.3139(2) 0.1248(16) Uani 1 1 d . U . . .
N4 N 0.4485(3) 0.74630(18) 0.10906(12) 0.0648(7) Uani 1 1 d . U . . .
C1 C 0.7029(2) 0.50310(15) 0.36775(10) 0.0337(5) Uani 1 1 d . . . . .
C2 C 0.7061(2) 0.53451(17) 0.42745(10) 0.0391(5) Uani 1 1 d . . . . .
C3 C 0.7472(2) 0.48562(18) 0.45892(11) 0.0455(6) Uani 1 1 d . . . . .
H3 H 0.7499 0.5055 0.4983 0.055 Uiso 1 1 calc R U . . .
C4 C 0.7843(2) 0.40937(18) 0.43521(11) 0.0450(6) Uani 1 1 d . . . . .
C5 C 0.7795(2) 0.38089(17) 0.37664(11) 0.0411(6) Uani 1 1 d . . . . .
H5 H 0.8038 0.3300 0.3593 0.049 Uiso 1 1 calc R U . . .
C6 C 0.7394(2) 0.42630(16) 0.34298(10) 0.0353(5) Uani 1 1 d . . . . .
C7 C 0.6638(2) 0.61736(18) 0.45655(11) 0.0449(6) Uani 1 1 d . . . . .
C8 C 0.5346(3) 0.6034(2) 0.43990(13) 0.0571(8) Uani 1 1 d . . . . .
H8A H 0.4919 0.5544 0.4514 0.086 Uiso 1 1 calc R U . . .
H8B H 0.5076 0.6548 0.4584 0.086 Uiso 1 1 calc R U . . .
H8C H 0.5234 0.5921 0.3995 0.086 Uiso 1 1 calc R U . . .
C9 C 0.7342(3) 0.69519(19) 0.43870(13) 0.0551(7) Uani 1 1 d . . . . .
H9A H 0.7274 0.6830 0.3981 0.083 Uiso 1 1 calc R U . . .
H9B H 0.7053 0.7464 0.4555 0.083 Uiso 1 1 calc R U . . .
H9C H 0.8139 0.7050 0.4513 0.083 Uiso 1 1 calc R U . . .
C10 C 0.6775(4) 0.6402(2) 0.52162(13) 0.0684(9) Uani 1 1 d . . . . .
H10A H 0.6343 0.5926 0.5342 0.103 Uiso 1 1 calc R U . . .
H10B H 0.7577 0.6504 0.5336 0.103 Uiso 1 1 calc R U . . .
H10C H 0.6491 0.6919 0.5378 0.103 Uiso 1 1 calc R U . . .
C11 C 0.8246(3) 0.3553(2) 0.47151(13) 0.0562(8) Uani 1 1 d . . . . .
C12 C 0.7411(6) 0.2658(3) 0.4567(3) 0.1012(18) Uani 0.845(4) 1 d . U P A 1
H12A H 0.6643 0.2731 0.4652 0.152 Uiso 0.845(4) 1 calc R U P A 1
H12B H 0.7422 0.2374 0.4170 0.152 Uiso 0.845(4) 1 calc R U P A 1
H12C H 0.7643 0.2306 0.4787 0.152 Uiso 0.845(4) 1 calc R U P A 1
C13 C 0.9467(5) 0.3464(4) 0.4587(2) 0.0938(17) Uani 0.845(4) 1 d . U P A 1
H13A H 0.9499 0.3210 0.4187 0.141 Uiso 0.845(4) 1 calc R U P A 1
H13B H 0.9980 0.4030 0.4700 0.141 Uiso 0.845(4) 1 calc R U P A 1
H13C H 0.9699 0.3095 0.4794 0.141 Uiso 0.845(4) 1 calc R U P A 1
C14 C 0.8204(6) 0.3954(4) 0.53491(19) 0.0927(17) Uani 0.845(4) 1 d . U P A 1
H14A H 0.7431 0.4012 0.5433 0.139 Uiso 0.845(4) 1 calc R U P A 1
H14B H 0.8437 0.3585 0.5554 0.139 Uiso 0.845(4) 1 calc R U P A 1
H14C H 0.8718 0.4520 0.5461 0.139 Uiso 0.845(4) 1 calc R U P A 1
C12' C 0.930(3) 0.4171(19) 0.5156(14) 0.1012(18) Uani 0.155(4) 1 d . . P A 2
H12D H 0.9064 0.4679 0.5377 0.152 Uiso 0.155(4) 1 calc R U P A 2
H12E H 0.9520 0.3854 0.5403 0.152 Uiso 0.155(4) 1 calc R U P A 2
H12F H 0.9951 0.4346 0.4948 0.152 Uiso 0.155(4) 1 calc R U P A 2
C13' C 0.735(3) 0.332(2) 0.5104(14) 0.0938(17) Uani 0.155(4) 1 d . . P A 2
H13D H 0.7123 0.3837 0.5317 0.141 Uiso 0.155(4) 1 calc R U P A 2
H13E H 0.6695 0.2914 0.4885 0.141 Uiso 0.155(4) 1 calc R U P A 2
H13F H 0.7666 0.3057 0.5360 0.141 Uiso 0.155(4) 1 calc R U P A 2
C14' C 0.863(3) 0.277(2) 0.4377(11) 0.0927(17) Uani 0.155(4) 1 d . . P A 2
H14D H 0.9202 0.2943 0.4131 0.139 Uiso 0.155(4) 1 calc R U P A 2
H14E H 0.8949 0.2506 0.4629 0.139 Uiso 0.155(4) 1 calc R U P A 2
H14F H 0.7978 0.2363 0.4154 0.139 Uiso 0.155(4) 1 calc R U P A 2
C15 C 0.7333(2) 0.39284(16) 0.27942(10) 0.0349(5) Uani 1 1 d . . . . .
H15A H 0.7571 0.3375 0.2693 0.042 Uiso 1 1 calc R U . . .
H15B H 0.7878 0.4337 0.2646 0.042 Uiso 1 1 calc R U . . .
C16 C 0.6184(2) 0.32867(16) 0.19085(10) 0.0368(5) Uani 1 1 d . . . . .
H16A H 0.6410 0.2747 0.1905 0.044 Uiso 1 1 calc R U . . .
H16B H 0.6773 0.3618 0.1730 0.044 Uiso 1 1 calc R U . . .
C17 C 0.5059(2) 0.30679(15) 0.15586(10) 0.0360(5) Uani 1 1 d . . . . .
C18 C 0.4602(2) 0.37408(15) 0.14621(10) 0.0327(5) Uani 1 1 d . . . . .
C19 C 0.3666(2) 0.35575(16) 0.10583(10) 0.0382(5) Uani 1 1 d . . . . .
C20 C 0.3151(2) 0.26782(18) 0.08235(12) 0.0476(6) Uani 1 1 d . . . . .
H20 H 0.2514 0.2542 0.0566 0.057 Uiso 1 1 calc R U . . .
C21 C 0.3524(3) 0.19906(18) 0.09478(12) 0.0525(7) Uani 1 1 d . . . . .
C22 C 0.4512(3) 0.22042(17) 0.13064(11) 0.0462(6) Uani 1 1 d . . . . .
H22 H 0.4815 0.1760 0.1380 0.055 Uiso 1 1 calc R U . . .
C23 C 0.3265(2) 0.42890(17) 0.08744(11) 0.0436(6) Uani 1 1 d . . . . .
C24 C 0.2337(3) 0.3927(2) 0.03777(16) 0.0766(11) Uani 1 1 d . . . . .
H24A H 0.2635 0.3564 0.0061 0.115 Uiso 1 1 calc R U . . .
H24B H 0.1666 0.3587 0.0493 0.115 Uiso 1 1 calc R U . . .
H24C H 0.2130 0.4402 0.0269 0.115 Uiso 1 1 calc R U . . .
C25 C 0.4297(3) 0.4854(2) 0.06783(13) 0.0561(7) Uani 1 1 d . . . . .
H25A H 0.4625 0.4494 0.0372 0.084 Uiso 1 1 calc R U . . .
H25B H 0.4044 0.5298 0.0551 0.084 Uiso 1 1 calc R U . . .
H25C H 0.4869 0.5123 0.0989 0.084 Uiso 1 1 calc R U . . .
C26 C 0.2738(3) 0.4857(2) 0.13625(13) 0.0551(7) Uani 1 1 d . . . . .
H26A H 0.2092 0.4500 0.1484 0.083 Uiso 1 1 calc R U . . .
H26B H 0.3309 0.5126 0.1674 0.083 Uiso 1 1 calc R U . . .
H26C H 0.2484 0.5301 0.1236 0.083 Uiso 1 1 calc R U . . .
C27 C 0.2867(4) 0.1042(2) 0.06980(17) 0.0802(12) Uani 1 1 d . . . . .
C28 C 0.1582(8) 0.1000(5) 0.0920(7) 0.164(4) Uani 0.658(6) 1 d . U P B 1
H28A H 0.1247 0.1421 0.0808 0.246 Uiso 0.658(6) 1 calc R U P B 1
H28B H 0.1112 0.0425 0.0758 0.246 Uiso 0.658(6) 1 calc R U P B 1
H28C H 0.1624 0.1126 0.1327 0.246 Uiso 0.658(6) 1 calc R U P B 1
C29 C 0.2662(13) 0.0833(5) 0.0062(4) 0.135(4) Uani 0.658(6) 1 d . U P B 1
H29A H 0.2407 0.1303 -0.0032 0.202 Uiso 0.658(6) 1 calc R U P B 1
H29B H 0.3367 0.0758 -0.0114 0.202 Uiso 0.658(6) 1 calc R U P B 1
H29C H 0.2080 0.0303 -0.0072 0.202 Uiso 0.658(6) 1 calc R U P B 1
C30 C 0.3257(9) 0.0380(4) 0.0897(5) 0.117(3) Uani 0.658(6) 1 d . U P B 1
H30A H 0.3366 0.0565 0.1304 0.176 Uiso 0.658(6) 1 calc R U P B 1
H30B H 0.2688 -0.0159 0.0780 0.176 Uiso 0.658(6) 1 calc R U P B 1
H30C H 0.3975 0.0296 0.0738 0.176 Uiso 0.658(6) 1 calc R U P B 1
C28' C 0.3816(16) 0.0549(10) 0.0355(12) 0.164(4) Uani 0.342(6) 1 d . . P B 2
H28D H 0.4489 0.0649 0.0604 0.246 Uiso 0.342(6) 1 calc R U P B 2
H28E H 0.3490 -0.0066 0.0222 0.246 Uiso 0.342(6) 1 calc R U P B 2
H28F H 0.4028 0.0775 0.0037 0.246 Uiso 0.342(6) 1 calc R U P B 2
C29' C 0.268(2) 0.0637(11) 0.1162(7) 0.135(4) Uani 0.342(6) 1 d . . P B 2
H29D H 0.3388 0.0785 0.1397 0.202 Uiso 0.342(6) 1 calc R U P B 2
H29E H 0.2088 0.0845 0.1384 0.202 Uiso 0.342(6) 1 calc R U P B 2
H29F H 0.2458 0.0015 0.1010 0.202 Uiso 0.342(6) 1 calc R U P B 2
C30' C 0.1914(19) 0.0881(8) 0.0324(11) 0.117(3) Uani 0.342(6) 1 d . . P B 2
H30D H 0.2117 0.1174 0.0034 0.176 Uiso 0.342(6) 1 calc R U P B 2
H30E H 0.1668 0.0264 0.0151 0.176 Uiso 0.342(6) 1 calc R U P B 2
H30F H 0.1298 0.1095 0.0526 0.176 Uiso 0.342(6) 1 calc R U P B 2
C31 C 0.5220(2) 0.33447(15) 0.28035(10) 0.0361(5) Uani 1 1 d . . . . .
H31A H 0.4484 0.3305 0.2612 0.043 Uiso 1 1 calc R U . . .
H31B H 0.5223 0.3706 0.3190 0.043 Uiso 1 1 calc R U . . .
C32 C 0.5287(3) 0.24322(17) 0.28281(13) 0.0491(7) Uani 1 1 d . . . . .
H32A H 0.5247 0.2050 0.2446 0.059 Uiso 1 1 calc R U . . .
H32B H 0.6017 0.2454 0.3018 0.059 Uiso 1 1 calc R U . . .
C33 C 0.4307(4) 0.2079(2) 0.3144(2) 0.1001(15) Uani 1 1 d . . . . .
H33A H 0.4408 0.2434 0.3536 0.120 Uiso 1 1 calc R U . . .
H33B H 0.3593 0.2141 0.2981 0.120 Uiso 1 1 calc R U . . .
C34 C 0.6916(2) 0.72517(15) 0.27560(10) 0.0353(5) Uani 1 1 d . . . . .
H34A H 0.7277 0.7092 0.3058 0.042 Uiso 1 1 calc R U . . .
H34B H 0.6880 0.7861 0.2897 0.042 Uiso 1 1 calc R U . . .
C35 C 0.76630(19) 0.71551(16) 0.22606(11) 0.0357(5) Uani 1 1 d . . . . .
C36 C 0.8172(2) 0.78729(17) 0.20738(12) 0.0431(6) Uani 1 1 d . . . . .
H36 H 0.8036 0.8419 0.2255 0.052 Uiso 1 1 calc R U . . .
C37 C 0.8877(2) 0.77888(18) 0.16234(13) 0.0466(6) Uani 1 1 d . . . . .
C38 C 0.9058(2) 0.69595(18) 0.13711(12) 0.0451(6) Uani 1 1 d . . . . .
H38 H 0.9533 0.6897 0.1069 0.054 Uiso 1 1 calc R U . . .
C39 C 0.8579(2) 0.62153(17) 0.15394(10) 0.0367(5) Uani 1 1 d . . . . .
C40 C 0.78493(19) 0.63298(15) 0.19951(10) 0.0324(5) Uani 1 1 d . . . . .
C41 C 0.9460(3) 0.8585(2) 0.14228(15) 0.0612(8) Uani 1 1 d . U . . .
C42 C 1.0071(14) 0.8381(9) 0.0895(6) 0.0901(19) Uani 0.378(7) 1 d . U P C 1
H42A H 1.0298 0.8897 0.0768 0.135 Uiso 0.378(7) 1 calc R U P C 1
H42B H 0.9567 0.7934 0.0607 0.135 Uiso 0.378(7) 1 calc R U P C 1
H42C H 1.0745 0.8178 0.0969 0.135 Uiso 0.378(7) 1 calc R U P C 1
C43 C 1.0162(12) 0.9289(9) 0.1903(5) 0.0862(18) Uani 0.378(7) 1 d . U P C 1
H43A H 1.0695 0.9691 0.1752 0.129 Uiso 0.378(7) 1 calc R U P C 1
H43B H 1.0582 0.9032 0.2123 0.129 Uiso 0.378(7) 1 calc R U P C 1
H43C H 0.9657 0.9596 0.2140 0.129 Uiso 0.378(7) 1 calc R U P C 1
C44 C 0.8429(10) 0.9006(8) 0.1254(7) 0.093(2) Uani 0.378(7) 1 d . U P C 1
H44A H 0.8049 0.9230 0.1589 0.139 Uiso 0.378(7) 1 calc R U P C 1
H44B H 0.7881 0.8564 0.0983 0.139 Uiso 0.378(7) 1 calc R U P C 1
H44C H 0.8747 0.9471 0.1091 0.139 Uiso 0.378(7) 1 calc R U P C 1
C42' C 0.8817(8) 0.9279(5) 0.1539(4) 0.0901(19) Uani 0.622(7) 1 d . . P C 2
H42D H 0.9006 0.9635 0.1923 0.135 Uiso 0.622(7) 1 calc R U P C 2
H42E H 0.8003 0.9025 0.1488 0.135 Uiso 0.622(7) 1 calc R U P C 2
H42F H 0.9019 0.9633 0.1283 0.135 Uiso 0.622(7) 1 calc R U P C 2
C43' C 0.9599(8) 0.8297(5) 0.0758(3) 0.0862(18) Uani 0.622(7) 1 d . . P C 2
H43D H 0.9884 0.8806 0.0630 0.129 Uiso 0.622(7) 1 calc R U P C 2
H43E H 0.8863 0.7991 0.0564 0.129 Uiso 0.622(7) 1 calc R U P C 2
H43F H 1.0135 0.7920 0.0679 0.129 Uiso 0.622(7) 1 calc R U P C 2
C44' C 1.0713(6) 0.8890(5) 0.1706(4) 0.093(2) Uani 0.622(7) 1 d . . P C 2
H44D H 1.1154 0.9320 0.1543 0.139 Uiso 0.622(7) 1 calc R U P C 2
H44E H 1.1069 0.8399 0.1643 0.139 Uiso 0.622(7) 1 calc R U P C 2
H44F H 1.0688 0.9140 0.2107 0.139 Uiso 0.622(7) 1 calc R U P C 2
C45 C 0.8809(2) 0.53202(17) 0.12398(11) 0.0423(6) Uani 1 1 d . . . . .
C46 C 0.7674(3) 0.4714(2) 0.09505(13) 0.0558(7) Uani 1 1 d . . . . .
H46A H 0.7810 0.4150 0.0761 0.084 Uiso 1 1 calc R U . . .
H46B H 0.7124 0.4657 0.1231 0.084 Uiso 1 1 calc R U . . .
H46C H 0.7376 0.4956 0.0678 0.084 Uiso 1 1 calc R U . . .
C47 C 0.9322(3) 0.4945(2) 0.16703(13) 0.0526(7) Uani 1 1 d . . . . .
H47A H 0.9464 0.4383 0.1479 0.079 Uiso 1 1 calc R U . . .
H47B H 1.0035 0.5332 0.1844 0.079 Uiso 1 1 calc R U . . .
H47C H 0.8787 0.4884 0.1957 0.079 Uiso 1 1 calc R U . . .
C48 C 0.9678(3) 0.5364(2) 0.07811(14) 0.0634(9) Uani 1 1 d . . . . .
H48A H 0.9794 0.4788 0.0606 0.095 Uiso 1 1 calc R U . . .
H48B H 0.9383 0.5590 0.0499 0.095 Uiso 1 1 calc R U . . .
H48C H 1.0400 0.5740 0.0952 0.095 Uiso 1 1 calc R U . . .
C49 C 0.50528(19) 0.69988(15) 0.31304(10) 0.0328(5) Uani 1 1 d . . . . .
H49A H 0.5118 0.7624 0.3208 0.039 Uiso 1 1 calc R U . . .
H49B H 0.5420 0.6897 0.3454 0.039 Uiso 1 1 calc R U . . .
C50 C 0.37903(19) 0.65629(15) 0.30844(10) 0.0325(5) Uani 1 1 d . . . . .
C51 C 0.2965(2) 0.70659(17) 0.31817(10) 0.0378(5) Uani 1 1 d . . . . .
H51 H 0.3194 0.7666 0.3237 0.045 Uiso 1 1 calc R U . . .
C52 C 0.1807(2) 0.66927(17) 0.31980(10) 0.0377(5) Uani 1 1 d . . . . .
C53 C 0.1512(2) 0.58002(18) 0.31257(10) 0.0393(6) Uani 1 1 d . . . . .
H53 H 0.0740 0.5544 0.3143 0.047 Uiso 1 1 calc R U . . .
C54 C 0.2305(2) 0.52578(16) 0.30279(10) 0.0348(5) Uani 1 1 d . . . . .
C55 C 0.34633(19) 0.56606(15) 0.29922(9) 0.0308(5) Uani 1 1 d . . . . .
C56 C 0.0912(2) 0.7269(2) 0.32959(13) 0.0503(7) Uani 1 1 d . . . . .
C57 C -0.0301(3) 0.6749(3) 0.33460(18) 0.0742(10) Uani 1 1 d . . . . .
H57A H -0.0532 0.6277 0.3007 0.111 Uiso 1 1 calc R U . . .
H57B H -0.0295 0.6518 0.3668 0.111 Uiso 1 1 calc R U . . .
H57C H -0.0836 0.7127 0.3395 0.111 Uiso 1 1 calc R U . . .
C58 C 0.1269(3) 0.8012(3) 0.38333(17) 0.0831(12) Uani 1 1 d . . . . .
H58A H 0.1295 0.7778 0.4153 0.125 Uiso 1 1 calc R U . . .
H58B H 0.2019 0.8351 0.3800 0.125 Uiso 1 1 calc R U . . .
H58C H 0.0718 0.8377 0.3888 0.125 Uiso 1 1 calc R U . . .
C59 C 0.0870(3) 0.7643(3) 0.27878(17) 0.0728(10) Uani 1 1 d . . . . .
H59A H 0.0644 0.7173 0.2447 0.109 Uiso 1 1 calc R U . . .
H59B H 0.0320 0.8008 0.2843 0.109 Uiso 1 1 calc R U . . .
H59C H 0.1620 0.7982 0.2755 0.109 Uiso 1 1 calc R U . . .
C60 C 0.1927(2) 0.42817(17) 0.29980(11) 0.0407(6) Uani 1 1 d . . . . .
C61 C 0.0631(3) 0.4014(2) 0.30847(16) 0.0628(8) Uani 1 1 d . . . . .
H61A H 0.0461 0.4365 0.3444 0.094 Uiso 1 1 calc R U . . .
H61B H 0.0185 0.4102 0.2785 0.094 Uiso 1 1 calc R U . . .
H61C H 0.0437 0.3409 0.3079 0.094 Uiso 1 1 calc R U . . .
C62 C 0.2594(3) 0.41057(19) 0.34789(12) 0.0513(7) Uani 1 1 d . . . . .
H62A H 0.2445 0.4470 0.3838 0.077 Uiso 1 1 calc R U . . .
H62B H 0.2347 0.3503 0.3474 0.077 Uiso 1 1 calc R U . . .
H62C H 0.3406 0.4234 0.3426 0.077 Uiso 1 1 calc R U . . .
C63 C 0.2153(3) 0.37059(19) 0.24209(12) 0.0523(7) Uani 1 1 d . . . . .
H63A H 0.1732 0.3822 0.2124 0.078 Uiso 1 1 calc R U . . .
H63B H 0.2965 0.3833 0.2365 0.078 Uiso 1 1 calc R U . . .
H63C H 0.1905 0.3102 0.2413 0.078 Uiso 1 1 calc R U . . .
C64 C 0.5164(2) 0.68078(16) 0.20974(10) 0.0370(5) Uani 1 1 d . . . . .
H64A H 0.4399 0.6428 0.2021 0.044 Uiso 1 1 calc R U . . .
H64B H 0.5617 0.6611 0.1780 0.044 Uiso 1 1 calc R U . . .
C65 C 0.5054(3) 0.77384(18) 0.21262(13) 0.0547(7) Uani 1 1 d . . . . .
H65A H 0.4281 0.7798 0.2228 0.066 Uiso 1 1 calc R U . . .
H65B H 0.5594 0.8146 0.2425 0.066 Uiso 1 1 calc R U . . .
C66 C 0.5283(3) 0.7983(2) 0.15765(16) 0.0743(10) Uani 1 1 d . . . . .
H66A H 0.5253 0.8592 0.1640 0.089 Uiso 1 1 calc R U . . .
H66B H 0.6061 0.7930 0.1480 0.089 Uiso 1 1 calc R U . . .
C67 C 0.3725(7) 0.0561(3) 0.2663(3) 0.126(2) Uani 0.782(11) 1 d G U P D 1
H67A H 0.4292 0.0538 0.2378 0.151 Uiso 0.782(11) 1 calc R U P D 1
H67B H 0.3071 0.0731 0.2519 0.151 Uiso 0.782(11) 1 calc R U P D 1
C68 C 0.4934(8) 0.0979(3) 0.3464(3) 0.138(3) Uani 0.782(11) 1 d G U P D 1
H68A H 0.5084 0.1426 0.3825 0.165 Uiso 0.782(11) 1 calc R U P D 1
H68B H 0.5658 0.0980 0.3283 0.165 Uiso 0.782(11) 1 calc R U P D 1
C70 C 0.3330(8) -0.0333(4) 0.2744(3) 0.147(3) Uani 0.782(11) 1 d G U P D 1
H70A H 0.2547 -0.0389 0.2865 0.177 Uiso 0.782(11) 1 calc R U P D 1
H70B H 0.3303 -0.0759 0.2379 0.177 Uiso 0.782(11) 1 calc R U P D 1
C71 C 0.4491(8) 0.0095(5) 0.3572(4) 0.162(3) Uani 0.782(11) 1 d G U P D 1
H71A H 0.5136 -0.0089 0.3712 0.194 Uiso 0.782(11) 1 calc R U P D 1
H71B H 0.3950 0.0158 0.3868 0.194 Uiso 0.782(11) 1 calc R U P D 1
C67' C 0.3304(6) 0.0434(5) 0.2799(3) 0.126(2) Uani 0.218(11) 1 d G . P D 2
H67C H 0.3021 0.0594 0.2478 0.151 Uiso 0.218(11) 1 calc R U P D 2
H67D H 0.2659 0.0315 0.3029 0.151 Uiso 0.218(11) 1 calc R U P D 2
C68' C 0.4540(7) 0.0819(5) 0.3587(2) 0.138(3) Uani 0.218(11) 1 d G . P D 2
H68C H 0.3870 0.0640 0.3787 0.165 Uiso 0.218(11) 1 calc R U P D 2
H68D H 0.5092 0.1272 0.3857 0.165 Uiso 0.218(11) 1 calc R U P D 2
C70' C 0.3758(8) -0.0369(4) 0.2588(3) 0.147(3) Uani 0.218(11) 1 d G . P D 2
H70C H 0.3190 -0.0841 0.2340 0.177 Uiso 0.218(11) 1 calc R U P D 2
H70D H 0.4461 -0.0261 0.2394 0.177 Uiso 0.218(11) 1 calc R U P D 2
C71' C 0.5075(8) 0.0053(4) 0.3349(4) 0.162(3) Uani 0.218(11) 1 d G . P D 2
H71C H 0.5608 0.0142 0.3061 0.194 Uiso 0.218(11) 1 calc R U P D 2
H71D H 0.5441 -0.0126 0.3641 0.194 Uiso 0.218(11) 1 calc R U P D 2
C72 C 0.3328(4) 0.7566(3) 0.11473(18) 0.0871(11) Uani 1 1 d . U . . .
H72A H 0.3319 0.8181 0.1233 0.105 Uiso 1 1 calc R U . . .
H72B H 0.3014 0.7352 0.1461 0.105 Uiso 1 1 calc R U . . .
C73 C 0.2572(4) 0.7069(4) 0.0604(2) 0.1017(15) Uani 1 1 d . . . . .
H73A H 0.2513 0.6447 0.0541 0.122 Uiso 1 1 calc R U . . .
H73B H 0.1801 0.7179 0.0648 0.122 Uiso 1 1 calc R U . . .
C74 C 0.4147(4) 0.7184(3) 0.00799(19) 0.0956(13) Uani 1 1 d . . . . .
H74A H 0.4465 0.7356 -0.0247 0.115 Uiso 1 1 calc R U . . .
H74B H 0.4117 0.6565 0.0014 0.115 Uiso 1 1 calc R U . . .
C75 C 0.4908(4) 0.7670(3) 0.05837(19) 0.0942(13) Uani 1 1 d . . . . .
H75A H 0.5667 0.7541 0.0529 0.113 Uiso 1 1 calc R U . . .
H75B H 0.4989 0.8291 0.0631 0.113 Uiso 1 1 calc R U . . .
C76 C 0.8367(5) 0.1804(4) 0.1218(3) 0.212(5) Uani 0.804(9) 1 d G U P E 1
C77 C 0.8915(6) 0.2037(4) 0.1749(3) 0.213(5) Uani 0.804(9) 1 d G U P E 1
H77 H 0.9619 0.2440 0.1826 0.255 Uiso 0.804(9) 1 calc R U P E 1
C78 C 0.8444(7) 0.1687(5) 0.2165(3) 0.217(5) Uani 0.804(9) 1 d G U P E 1
H78 H 0.8818 0.1848 0.2525 0.260 Uiso 0.804(9) 1 calc R U P E 1
C79 C 0.7409(7) 0.1094(5) 0.2042(4) 0.215(5) Uani 0.804(9) 1 d G U P E 1
H79 H 0.7078 0.0850 0.2322 0.258 Uiso 0.804(9) 1 calc R U P E 1
C80 C 0.6851(6) 0.0853(4) 0.1512(4) 0.209(5) Uani 0.804(9) 1 d G U P E 1
H80 H 0.6151 0.0445 0.1433 0.251 Uiso 0.804(9) 1 calc R U P E 1
C81 C 0.7328(6) 0.1217(4) 0.1103(3) 0.212(5) Uani 0.804(9) 1 d G U P E 1
H81 H 0.6946 0.1065 0.0746 0.255 Uiso 0.804(9) 1 calc R U P E 1
C82 C 0.8900(9) 0.2185(6) 0.0767(4) 0.260(6) Uani 0.804(9) 1 d G U P E 1
H82A H 0.9622 0.2582 0.0916 0.390 Uiso 0.804(9) 1 calc R U P E 1
H82B H 0.9032 0.1725 0.0452 0.390 Uiso 0.804(9) 1 calc R U P E 1
H82C H 0.8389 0.2493 0.0641 0.390 Uiso 0.804(9) 1 calc R U P E 1
C76' C 0.7388(5) 0.1157(3) 0.1551(3) 0.212(5) Uani 0.196(9) 1 d G . P E 2
C77' C 0.7081(6) 0.1274(5) 0.1044(3) 0.213(5) Uani 0.196(9) 1 d G . P E 2
H77' H 0.6360 0.0989 0.0860 0.255 Uiso 0.196(9) 1 calc R U P E 2
C78' C 0.7836(8) 0.1811(6) 0.0807(3) 0.217(5) Uani 0.196(9) 1 d G . P E 2
H78' H 0.7631 0.1890 0.0460 0.260 Uiso 0.196(9) 1 calc R U P E 2
C79' C 0.8892(7) 0.2236(5) 0.1076(4) 0.215(5) Uani 0.196(9) 1 d G . P E 2
H79' H 0.9396 0.2613 0.0916 0.258 Uiso 0.196(9) 1 calc R U P E 2
C80' C 0.9210(6) 0.2109(4) 0.1578(4) 0.209(5) Uani 0.196(9) 1 d G . P E 2
H80' H 0.9941 0.2379 0.1754 0.251 Uiso 0.196(9) 1 calc R U P E 2
C81' C 0.8444(5) 0.1584(4) 0.1818(3) 0.212(5) Uani 0.196(9) 1 d G . P E 2
H81' H 0.8643 0.1515 0.2169 0.255 Uiso 0.196(9) 1 calc R U P E 2
C82' C 0.6573(7) 0.0570(5) 0.1813(5) 0.260(6) Uani 0.196(9) 1 d G . P E 2
H82D H 0.5875 0.0323 0.1572 0.390 Uiso 0.196(9) 1 calc R U P E 2
H82E H 0.6921 0.0109 0.1859 0.390 Uiso 0.196(9) 1 calc R U P E 2
H82F H 0.6395 0.0898 0.2178 0.390 Uiso 0.196(9) 1 calc R U P E 2

loop_
_atom_site_aniso_label
_atom_site_aniso_U_11
_atom_site_aniso_U_22
_atom_site_aniso_U_33
_atom_site_aniso_U_23
_atom_site_aniso_U_13
_atom_site_aniso_U_12
Zr1 0.02620(13) 0.02643(13) 0.03310(13) 0.01106(9) 0.00621(8) 0.00704(8)
O1 0.0353(9) 0.0352(9) 0.0335(8) 0.0117(7) 0.0036(7) 0.0123(7)
O2 0.0361(9) 0.0312(9) 0.0373(9) 0.0090(7) 0.0009(7) 0.0068(7)
O3 0.0317(8) 0.0314(8) 0.0393(9) 0.0136(7) 0.0120(7) 0.0079(7)
O4 0.0285(8) 0.0364(9) 0.0466(9) 0.0165(7) 0.0114(7) 0.0089(7)
O5 0.280(6) 0.073(2) 0.213(5) 0.048(3) -0.041(4) 0.024(3)
O6 0.118(3) 0.106(2) 0.0780(19) 0.0231(17) -0.0228(18) 0.038(2)
N1 0.0350(10) 0.0296(10) 0.0303(10) 0.0101(8) 0.0059(8) 0.0112(8)
N2 0.0268(9) 0.0288(10) 0.0310(9) 0.0088(8) 0.0066(7) 0.0066(8)
N3 0.176(4) 0.050(2) 0.146(4) 0.056(2) -0.004(3) -0.015(2)
N4 0.0726(16) 0.0626(16) 0.0625(16) 0.0195(13) -0.0070(14) 0.0192(14)
C1 0.0301(12) 0.0363(13) 0.0382(12) 0.0153(10) 0.0033(9) 0.0081(10)
C2 0.0409(14) 0.0420(14) 0.0375(13) 0.0140(11) 0.0053(10) 0.0117(11)
C3 0.0526(16) 0.0522(16) 0.0351(13) 0.0152(12) 0.0016(11) 0.0147(13)
C4 0.0472(15) 0.0498(16) 0.0440(14) 0.0209(12) -0.0009(12) 0.0137(12)
C5 0.0407(14) 0.0417(14) 0.0455(14) 0.0149(11) 0.0022(11) 0.0150(11)
C6 0.0319(12) 0.0391(13) 0.0385(13) 0.0141(10) 0.0050(10) 0.0112(10)
C7 0.0552(16) 0.0477(15) 0.0355(13) 0.0104(11) 0.0083(11) 0.0202(13)
C8 0.0554(18) 0.067(2) 0.0590(18) 0.0223(15) 0.0217(14) 0.0277(15)
C9 0.0671(19) 0.0458(16) 0.0506(16) 0.0085(13) 0.0061(14) 0.0142(14)
C10 0.103(3) 0.065(2) 0.0419(16) 0.0094(15) 0.0112(17) 0.0347(19)
C11 0.070(2) 0.0598(18) 0.0508(17) 0.0276(14) -0.0026(14) 0.0245(16)
C12 0.132(5) 0.080(3) 0.103(4) 0.060(3) -0.015(3) 0.006(3)
C13 0.088(3) 0.121(4) 0.104(4) 0.063(3) -0.002(3) 0.052(3)
C14 0.142(5) 0.104(4) 0.057(3) 0.043(3) -0.001(3) 0.058(4)
C12' 0.132(5) 0.080(3) 0.103(4) 0.060(3) -0.015(3) 0.006(3)
C13' 0.088(3) 0.121(4) 0.104(4) 0.063(3) -0.002(3) 0.052(3)
C14' 0.142(5) 0.104(4) 0.057(3) 0.043(3) -0.001(3) 0.058(4)
C15 0.0326(12) 0.0370(13) 0.0395(13) 0.0129(10) 0.0044(10) 0.0137(10)
C16 0.0462(14) 0.0345(13) 0.0335(12) 0.0094(10) 0.0069(10) 0.0171(11)
C17 0.0441(14) 0.0317(12) 0.0320(12) 0.0080(10) 0.0055(10) 0.0087(10)
C18 0.0359(12) 0.0297(12) 0.0318(12) 0.0095(9) 0.0070(9) 0.0042(10)
C19 0.0411(14) 0.0394(13) 0.0351(12) 0.0138(10) 0.0047(10) 0.0060(11)
C20 0.0491(16) 0.0437(15) 0.0445(15) 0.0121(12) -0.0070(12) -0.0012(12)
C21 0.0679(19) 0.0379(15) 0.0449(15) 0.0115(12) -0.0042(13) -0.0029(13)
C22 0.0647(18) 0.0333(13) 0.0413(14) 0.0117(11) 0.0010(12) 0.0107(12)
C23 0.0469(15) 0.0430(14) 0.0437(14) 0.0172(12) -0.0034(11) 0.0093(12)
C24 0.088(3) 0.070(2) 0.073(2) 0.0247(18) -0.032(2) 0.0158(19)
C25 0.0671(19) 0.0593(18) 0.0582(18) 0.0363(15) 0.0167(15) 0.0231(15)
C26 0.0478(16) 0.0607(18) 0.0655(19) 0.0248(15) 0.0083(14) 0.0208(14)
C27 0.107(3) 0.0436(18) 0.076(2) 0.0167(17) -0.026(2) -0.0146(19)
C28 0.115(6) 0.070(4) 0.267(12) 0.018(6) 0.041(7) -0.029(4)
C29 0.217(10) 0.059(4) 0.092(5) 0.008(3) -0.018(5) -0.029(5)
C30 0.141(7) 0.034(3) 0.156(7) 0.016(4) -0.047(5) -0.010(3)
C28' 0.115(6) 0.070(4) 0.267(12) 0.018(6) 0.041(7) -0.029(4)
C29' 0.217(10) 0.059(4) 0.092(5) 0.008(3) -0.018(5) -0.029(5)
C30' 0.141(7) 0.034(3) 0.156(7) 0.016(4) -0.047(5) -0.010(3)
C31 0.0380(13) 0.0330(12) 0.0396(13) 0.0129(10) 0.0064(10) 0.0091(10)
C32 0.0612(18) 0.0335(14) 0.0573(17) 0.0195(12) 0.0092(14) 0.0113(12)
C33 0.128(4) 0.051(2) 0.133(4) 0.049(2) 0.056(3) 0.014(2)
C34 0.0296(12) 0.0311(12) 0.0427(13) 0.0078(10) 0.0061(10) 0.0042(9)
C35 0.0250(11) 0.0363(13) 0.0471(14) 0.0144(11) 0.0073(10) 0.0061(10)
C36 0.0330(13) 0.0360(13) 0.0635(17) 0.0194(12) 0.0123(12) 0.0072(10)
C37 0.0360(14) 0.0465(15) 0.0644(17) 0.0291(13) 0.0127(12) 0.0062(11)
C38 0.0372(14) 0.0539(16) 0.0527(15) 0.0282(13) 0.0177(12) 0.0108(12)
C39 0.0307(12) 0.0440(14) 0.0393(13) 0.0166(11) 0.0086(10) 0.0097(10)
C40 0.0250(11) 0.0355(12) 0.0398(12) 0.0166(10) 0.0052(9) 0.0054(9)
C41 0.0577(18) 0.0524(18) 0.085(2) 0.0401(17) 0.0238(16) 0.0082(14)
C42 0.095(3) 0.084(2) 0.097(2) 0.0362(18) 0.0167(18) 0.0163(18)
C43 0.093(2) 0.084(2) 0.085(2) 0.0391(17) 0.0079(17) 0.0070(17)
C44 0.074(4) 0.078(4) 0.135(5) 0.074(4) -0.009(4) -0.023(3)
C42' 0.095(3) 0.084(2) 0.097(2) 0.0362(18) 0.0167(18) 0.0163(18)
C43' 0.093(2) 0.084(2) 0.085(2) 0.0391(17) 0.0079(17) 0.0070(17)
C44' 0.074(4) 0.078(4) 0.135(5) 0.074(4) -0.009(4) -0.023(3)
C45 0.0451(15) 0.0456(15) 0.0401(13) 0.0140(11) 0.0173(11) 0.0149(12)
C46 0.0596(18) 0.0549(17) 0.0481(16) 0.0078(13) 0.0112(14) 0.0100(14)
C47 0.0548(17) 0.0546(17) 0.0591(17) 0.0201(14) 0.0192(14) 0.0288(14)
C48 0.067(2) 0.070(2) 0.0609(19) 0.0212(16) 0.0358(16) 0.0271(17)
C49 0.0298(12) 0.0313(12) 0.0360(12) 0.0061(10) 0.0060(9) 0.0080(9)
C50 0.0272(11) 0.0375(13) 0.0332(12) 0.0096(10) 0.0065(9) 0.0078(10)
C51 0.0343(13) 0.0386(13) 0.0431(13) 0.0117(11) 0.0082(10) 0.0131(10)
C52 0.0295(12) 0.0495(15) 0.0384(13) 0.0152(11) 0.0058(10) 0.0136(11)
C53 0.0256(12) 0.0552(16) 0.0409(13) 0.0194(12) 0.0057(10) 0.0091(11)
C54 0.0295(12) 0.0420(13) 0.0344(12) 0.0143(10) 0.0048(9) 0.0062(10)
C55 0.0268(11) 0.0375(13) 0.0311(11) 0.0118(10) 0.0060(9) 0.0104(9)
C56 0.0355(14) 0.0601(18) 0.0646(18) 0.0233(14) 0.0080(12) 0.0227(13)
C57 0.0379(16) 0.095(3) 0.109(3) 0.045(2) 0.0251(17) 0.0351(17)
C58 0.070(2) 0.091(3) 0.088(3) 0.000(2) 0.009(2) 0.050(2)
C59 0.057(2) 0.081(2) 0.100(3) 0.049(2) 0.0031(18) 0.0281(18)
C60 0.0337(13) 0.0420(14) 0.0473(14) 0.0171(11) 0.0103(11) 0.0038(11)
C61 0.0402(16) 0.0585(19) 0.089(2) 0.0283(17) 0.0166(15) -0.0015(14)
C62 0.0595(18) 0.0503(16) 0.0526(16) 0.0272(13) 0.0127(13) 0.0133(14)
C63 0.0514(17) 0.0477(16) 0.0505(16) 0.0101(13) 0.0077(13) -0.0005(13)
C64 0.0384(13) 0.0369(13) 0.0373(13) 0.0106(10) 0.0040(10) 0.0110(10)
C65 0.074(2) 0.0412(15) 0.0537(17) 0.0160(13) -0.0056(15) 0.0203(14)
C66 0.079(2) 0.065(2) 0.084(2) 0.0341(19) -0.0046(19) 0.0094(18)
C67 0.164(6) 0.075(3) 0.136(5) 0.040(3) -0.019(4) 0.008(4)
C68 0.182(6) 0.076(3) 0.158(5) 0.062(3) -0.045(4) -0.002(4)
C70 0.197(6) 0.080(3) 0.154(5) 0.040(4) -0.023(5) -0.001(4)
C71 0.206(7) 0.107(4) 0.184(6) 0.080(4) -0.036(5) 0.011(4)
C67' 0.164(6) 0.075(3) 0.136(5) 0.040(3) -0.019(4) 0.008(4)
C68' 0.182(6) 0.076(3) 0.158(5) 0.062(3) -0.045(4) -0.002(4)
C70' 0.197(6) 0.080(3) 0.154(5) 0.040(4) -0.023(5) -0.001(4)
C71' 0.206(7) 0.107(4) 0.184(6) 0.080(4) -0.036(5) 0.011(4)
C72 0.086(2) 0.100(3) 0.075(2) 0.018(2) 0.023(2) 0.027(2)
C73 0.058(2) 0.123(4) 0.128(4) 0.032(3) 0.003(2) 0.031(2)
C74 0.105(4) 0.111(4) 0.073(3) 0.031(2) 0.013(2) 0.022(3)
C75 0.089(3) 0.108(3) 0.094(3) 0.053(3) 0.005(2) 0.006(3)
C76 0.200(8) 0.179(8) 0.226(9) -0.050(7) -0.011(7) 0.109(6)
C77 0.206(7) 0.185(7) 0.207(8) -0.052(7) -0.041(7) 0.094(6)
C78 0.219(8) 0.180(8) 0.223(9) -0.046(7) -0.014(7) 0.112(6)
C79 0.216(8) 0.178(7) 0.244(9) -0.025(7) 0.009(7) 0.134(6)
C80 0.200(7) 0.179(7) 0.236(9) -0.035(7) -0.011(7) 0.134(6)
C81 0.191(7) 0.179(7) 0.226(8) -0.075(7) -0.022(7) 0.121(6)
C82 0.304(13) 0.239(12) 0.228(12) 0.007(10) -0.009(11) 0.115(10)
C76' 0.200(8) 0.179(8) 0.226(9) -0.050(7) -0.011(7) 0.109(6)
C77' 0.206(7) 0.185(7) 0.207(8) -0.052(7) -0.041(7) 0.094(6)
C78' 0.219(8) 0.180(8) 0.223(9) -0.046(7) -0.014(7) 0.112(6)
C79' 0.216(8) 0.178(7) 0.244(9) -0.025(7) 0.009(7) 0.134(6)
C80' 0.200(7) 0.179(7) 0.236(9) -0.035(7) -0.011(7) 0.134(6)
C81' 0.191(7) 0.179(7) 0.226(8) -0.075(7) -0.022(7) 0.121(6)
C82' 0.304(13) 0.239(12) 0.228(12) 0.007(10) -0.009(11) 0.115(10)

loop_
_atom_type_symbol
_atom_type_description
_atom_type_scat_dispersion_real
_atom_type_scat_dispersion_imag
_atom_type_scat_source
C C 0.0033 0.0016 'International Tables Vol C Tables 4.2.6.8 and 6.1.1.4'
H H 0.0000 0.0000 'International Tables Vol C Tables 4.2.6.8 and 6.1.1.4'
N N 0.0061 0.0033 'International Tables Vol C Tables 4.2.6.8 and 6.1.1.4'
O O 0.0106 0.0060 'International Tables Vol C Tables 4.2.6.8 and 6.1.1.4'
Zr Zr -2.9673 0.5597 'International Tables Vol C Tables 4.2.6.8 and 6.1.1.4'

loop_
_geom_angle_atom_site_label_1
_geom_angle_atom_site_label_2
_geom_angle_atom_site_label_3
_geom_angle
O4 Zr1 O3 158.99(6)
O4 Zr1 O2 91.17(7)
O3 Zr1 O2 90.06(7)
O4 Zr1 O1 90.84(7)
O3 Zr1 O1 95.56(7)
O2 Zr1 O1 158.72(7)
O4 Zr1 N1 102.42(6)
O3 Zr1 N1 98.48(6)
O2 Zr1 N1 80.72(6)
O1 Zr1 N1 78.16(6)
O4 Zr1 N2 80.32(6)
O3 Zr1 N2 78.97(6)
O2 Zr1 N2 103.12(6)
O1 Zr1 N2 98.09(6)
N1 Zr1 N2 175.32(6)
C1 O1 Zr1 143.43(15)
C18 O2 Zr1 140.52(14)
C40 O3 Zr1 142.89(14)
C55 O4 Zr1 143.08(14)
C70 O5 C71 119.5(6)
C70' O5 C71' 105.2(8)
C74 O6 C73 108.9(3)
C31 N1 C16 111.18(18)
C31 N1 C15 112.45(18)
C16 N1 C15 106.54(17)
C31 N1 Zr1 109.81(13)
C16 N1 Zr1 109.75(13)
C15 N1 Zr1 106.97(13)
C49 N2 C64 111.66(17)
C49 N2 C34 106.38(17)
C64 N2 C34 111.72(18)
C49 N2 Zr1 107.71(13)
C64 N2 Zr1 113.12(13)
C34 N2 Zr1 105.84(13)
C68 N3 C67 118.3(5)
C68 N3 C33 118.2(5)
C67 N3 C33 117.1(5)
C68' N3 C33 128.5(5)
C68' N3 C67' 102.3(6)
C33 N3 C67' 125.1(5)
C72 N4 C75 109.9(3)
C72 N4 C66 114.3(3)
C75 N4 C66 109.3(3)
O1 C1 C6 117.4(2)
O1 C1 C2 122.7(2)
C6 C1 C2 119.8(2)
C3 C2 C1 116.9(2)
C3 C2 C7 121.5(2)
C1 C2 C7 121.6(2)
C4 C3 C2 124.2(2)
C4 C3 H3 117.9
C2 C3 H3 117.9
C5 C4 C3 117.0(2)
C5 C4 C11 120.4(2)
C3 C4 C11 122.6(2)
C4 C5 C6 121.6(2)
C4 C5 H5 119.2
C6 C5 H5 119.2
C5 C6 C1 120.5(2)
C5 C6 C15 120.4(2)
C1 C6 C15 119.2(2)
C9 C7 C10 107.4(2)
C9 C7 C2 109.6(2)
C10 C7 C2 112.7(2)
C9 C7 C8 110.7(2)
C10 C7 C8 107.3(2)
C2 C7 C8 109.3(2)
C7 C8 H8A 109.5
C7 C8 H8B 109.5
H8A C8 H8B 109.5
C7 C8 H8C 109.5
H8A C8 H8C 109.5
H8B C8 H8C 109.5
C7 C9 H9A 109.5
C7 C9 H9B 109.5
H9A C9 H9B 109.5
C7 C9 H9C 109.5
H9A C9 H9C 109.5
H9B C9 H9C 109.5
C7 C10 H10A 109.5
C7 C10 H10B 109.5
H10A C10 H10B 109.5
C7 C10 H10C 109.5
H10A C10 H10C 109.5
H10B C10 H10C 109.5
C14' C11 C13' 111.4(19)
C13 C11 C14 109.1(4)
C13 C11 C12 111.0(4)
C14 C11 C12 106.7(4)
C14' C11 C4 113.8(9)
C13' C11 C4 111.3(9)
C13 C11 C4 109.5(3)
C14 C11 C4 112.8(3)
C12 C11 C4 107.7(3)
C14' C11 C12' 108.8(19)
C13' C11 C12' 102.2(19)
C4 C11 C12' 108.8(9)
C11 C12 H12A 109.5
C11 C12 H12B 109.5
H12A C12 H12B 109.5
C11 C12 H12C 109.5
H12A C12 H12C 109.5
H12B C12 H12C 109.5
C11 C13 H13A 109.5
C11 C13 H13B 109.5
H13A C13 H13B 109.5
C11 C13 H13C 109.5
H13A C13 H13C 109.5
H13B C13 H13C 109.5
C11 C14 H14A 109.5
C11 C14 H14B 109.5
H14A C14 H14B 109.5
C11 C14 H14C 109.5
H14A C14 H14C 109.5
H14B C14 H14C 109.5
C11 C12' H12D 109.5
C11 C12' H12E 109.5
H12D C12' H12E 109.5
C11 C12' H12F 109.5
H12D C12' H12F 109.5
H12E C12' H12F 109.5
C11 C13' H13D 109.5
C11 C13' H13E 109.5
H13D C13' H13E 109.5
C11 C13' H13F 109.5
H13D C13' H13F 109.5
H13E C13' H13F 109.5
C11 C14' H14D 109.5
C11 C14' H14E 109.5
H14D C14' H14E 109.5
C11 C14' H14F 109.5
H14D C14' H14F 109.5
H14E C14' H14F 109.5
C6 C15 N1 113.92(19)
C6 C15 H15A 108.8
N1 C15 H15A 108.8
C6 C15 H15B 108.8
N1 C15 H15B 108.8
H15A C15 H15B 107.7
N1 C16 C17 114.60(19)
N1 C16 H16A 108.6
C17 C16 H16A 108.6
N1 C16 H16B 108.6
C17 C16 H16B 108.6
H16A C16 H16B 107.6
C22 C17 C18 120.0(2)
C22 C17 C16 120.6(2)
C18 C17 C16 119.4(2)
O2 C18 C17 117.0(2)
O2 C18 C19 122.5(2)
C17 C18 C19 120.5(2)
C20 C19 C18 116.3(2)
C20 C19 C23 122.1(2)
C18 C19 C23 121.7(2)
C21 C20 C19 124.4(3)
C21 C20 H20 117.8
C19 C20 H20 117.8
C22 C21 C20 116.9(2)
C22 C21 C27 121.9(3)
C20 C21 C27 121.2(3)
C21 C22 C17 121.4(3)
C21 C22 H22 119.3
C17 C22 H22 119.3
C26 C23 C25 109.8(2)
C26 C23 C24 106.8(3)
C25 C23 C24 107.6(3)
C26 C23 C19 111.0(2)
C25 C23 C19 109.3(2)
C24 C23 C19 112.2(2)
C23 C24 H24A 109.5
C23 C24 H24B 109.5
H24A C24 H24B 109.5
C23 C24 H24C 109.5
H24A C24 H24C 109.5
H24B C24 H24C 109.5
C23 C25 H25A 109.5
C23 C25 H25B 109.5
H25A C25 H25B 109.5
C23 C25 H25C 109.5
H25A C25 H25C 109.5
H25B C25 H25C 109.5
C23 C26 H26A 109.5
C23 C26 H26B 109.5
H26A C26 H26B 109.5
C23 C26 H26C 109.5
H26A C26 H26C 109.5
H26B C26 H26C 109.5
C30' C27 C29' 115.5(13)
C30 C27 C29 115.0(6)
C30' C27 C21 118.3(6)
C30 C27 C21 117.0(4)
C29' C27 C21 107.8(6)
C29 C27 C21 111.0(4)
C30 C27 C28 103.2(7)
C29 C27 C28 103.3(7)
C21 C27 C28 105.6(4)
C30' C27 C28' 107.5(13)
C29' C27 C28' 101.2(14)
C21 C27 C28' 104.7(6)
C27 C28 H28A 109.5
C27 C28 H28B 109.5
H28A C28 H28B 109.5
C27 C28 H28C 109.5
H28A C28 H28C 109.5
H28B C28 H28C 109.5
C27 C29 H29A 109.5
C27 C29 H29B 109.5
H29A C29 H29B 109.5
C27 C29 H29C 109.5
H29A C29 H29C 109.5
H29B C29 H29C 109.5
C27 C30 H30A 109.5
C27 C30 H30B 109.5
H30A C30 H30B 109.5
C27 C30 H30C 109.5
H30A C30 H30C 109.5
H30B C30 H30C 109.5
C27 C28' H28D 109.5
C27 C28' H28E 109.5
H28D C28' H28E 109.5
C27 C28' H28F 109.5
H28D C28' H28F 109.5
H28E C28' H28F 109.5
C27 C29' H29D 109.5
C27 C29' H29E 109.5
H29D C29' H29E 109.5
C27 C29' H29F 109.5
H29D C29' H29F 109.5
H29E C29' H29F 109.5
C27 C30' H30D 109.5
C27 C30' H30E 109.5
H30D C30' H30E 109.5
C27 C30' H30F 109.5
H30D C30' H30F 109.5
H30E C30' H30F 109.5
N1 C31 C32 116.6(2)
N1 C31 H31A 108.1
C32 C31 H31A 108.1
N1 C31 H31B 108.1
C32 C31 H31B 108.1
H31A C31 H31B 107.3
C33 C32 C31 109.7(3)
C33 C32 H32A 109.7
C31 C32 H32A 109.7
C33 C32 H32B 109.7
C31 C32 H32B 109.7
H32A C32 H32B 108.2
N3 C33 C32 115.2(4)
N3 C33 H33A 108.5
C32 C33 H33A 108.5
N3 C33 H33B 108.5
C32 C33 H33B 108.5
H33A C33 H33B 107.5
N2 C34 C35 114.30(19)
N2 C34 H34A 108.7
C35 C34 H34A 108.7
N2 C34 H34B 108.7
C35 C34 H34B 108.7
H34A C34 H34B 107.6
C36 C35 C40 120.5(2)
C36 C35 C34 121.0(2)
C40 C35 C34 118.5(2)
C37 C36 C35 121.2(2)
C37 C36 H36 119.4
C35 C36 H36 119.4
C36 C37 C38 117.1(2)
C36 C37 C41 121.3(3)
C38 C37 C41 121.7(2)
C37 C38 C39 124.6(2)
C37 C38 H38 117.7
C39 C38 H38 117.7
C38 C39 C40 116.3(2)
C38 C39 C45 121.9(2)
C40 C39 C45 121.8(2)
O3 C40 C35 117.0(2)
O3 C40 C39 122.7(2)
C35 C40 C39 120.3(2)
C42 C41 C43 114.1(8)
C42' C41 C37 113.3(4)
C42 C41 C37 115.1(6)
C43 C41 C37 111.1(5)
C42' C41 C44' 113.2(5)
C37 C41 C44' 106.4(3)
C42' C41 C43' 108.0(5)
C37 C41 C43' 110.1(4)
C44' C41 C43' 105.6(5)
C42 C41 C44 104.0(8)
C43 C41 C44 104.7(8)
C37 C41 C44 106.6(4)
C41 C42 H42A 109.5
C41 C42 H42B 109.5
H42A C42 H42B 109.5
C41 C42 H42C 109.5
H42A C42 H42C 109.5
H42B C42 H42C 109.5
C41 C43 H43A 109.5
C41 C43 H43B 109.5
H43A C43 H43B 109.5
C41 C43 H43C 109.5
H43A C43 H43C 109.5
H43B C43 H43C 109.5
C41 C44 H44A 109.5
C41 C44 H44B 109.5
H44A C44 H44B 109.5
C41 C44 H44C 109.5
H44A C44 H44C 109.5
H44B C44 H44C 109.5
C41 C42' H42D 109.5
C41 C42' H42E 109.5
H42D C42' H42E 109.5
C41 C42' H42F 109.5
H42D C42' H42F 109.5
H42E C42' H42F 109.5
C41 C43' H43D 109.5
C41 C43' H43E 109.5
H43D C43' H43E 109.5
C41 C43' H43F 109.5
H43D C43' H43F 109.5
H43E C43' H43F 109.5
C41 C44' H44D 109.5
C41 C44' H44E 109.5
H44D C44' H44E 109.5
C41 C44' H44F 109.5
H44D C44' H44F 109.5
H44E C44' H44F 109.5
C39 C45 C46 108.9(2)
C39 C45 C47 109.9(2)
C46 C45 C47 110.9(2)
C39 C45 C48 112.5(2)
C46 C45 C48 107.8(2)
C47 C45 C48 106.9(2)
C45 C46 H46A 109.5
C45 C46 H46B 109.5
H46A C46 H46B 109.5
C45 C46 H46C 109.5
H46A C46 H46C 109.5
H46B C46 H46C 109.5
C45 C47 H47A 109.5
C45 C47 H47B 109.5
H47A C47 H47B 109.5
C45 C47 H47C 109.5
H47A C47 H47C 109.5
H47B C47 H47C 109.5
C45 C48 H48A 109.5
C45 C48 H48B 109.5
H48A C48 H48B 109.5
C45 C48 H48C 109.5
H48A C48 H48C 109.5
H48B C48 H48C 109.5
N2 C49 C50 115.93(19)
N2 C49 H49A 108.3
C50 C49 H49A 108.3
N2 C49 H49B 108.3
C50 C49 H49B 108.3
H49A C49 H49B 107.4
C51 C50 C55 120.2(2)
C51 C50 C49 119.9(2)
C55 C50 C49 119.6(2)
C52 C51 C50 121.4(2)
C52 C51 H51 119.3
C50 C51 H51 119.3
C53 C52 C51 117.2(2)
C53 C52 C56 122.8(2)
C51 C52 C56 120.0(2)
C52 C53 C54 124.1(2)
C52 C53 H53 117.9
C54 C53 H53 117.9
C53 C54 C55 116.6(2)
C53 C54 C60 121.1(2)
C55 C54 C60 122.2(2)
O4 C55 C50 117.1(2)
O4 C55 C54 122.5(2)
C50 C55 C54 120.4(2)
C58 C56 C59 109.4(3)
C58 C56 C57 109.1(3)
C59 C56 C57 108.3(3)
C58 C56 C52 109.8(2)
C59 C56 C52 108.2(2)
C57 C56 C52 112.1(2)
C56 C57 H57A 109.5
C56 C57 H57B 109.5
H57A C57 H57B 109.5
C56 C57 H57C 109.5
H57A C57 H57C 109.5
H57B C57 H57C 109.5
C56 C58 H58A 109.5
C56 C58 H58B 109.5
H58A C58 H58B 109.5
C56 C58 H58C 109.5
H58A C58 H58C 109.5
H58B C58 H58C 109.5
C56 C59 H59A 109.5
C56 C59 H59B 109.5
H59A C59 H59B 109.5
C56 C59 H59C 109.5
H59A C59 H59C 109.5
H59B C59 H59C 109.5
C63 C60 C62 110.3(2)
C63 C60 C54 111.2(2)
C62 C60 C54 108.6(2)
C63 C60 C61 107.5(2)
C62 C60 C61 107.2(2)
C54 C60 C61 112.0(2)
C60 C61 H61A 109.5
C60 C61 H61B 109.5
H61A C61 H61B 109.5
C60 C61 H61C 109.5
H61A C61 H61C 109.5
H61B C61 H61C 109.5
C60 C62 H62A 109.5
C60 C62 H62B 109.5
H62A C62 H62B 109.5
C60 C62 H62C 109.5
H62A C62 H62C 109.5
H62B C62 H62C 109.5
C60 C63 H63A 109.5
C60 C63 H63B 109.5
H63A C63 H63B 109.5
C60 C63 H63C 109.5
H63A C63 H63C 109.5
H63B C63 H63C 109.5
N2 C64 C65 114.9(2)
N2 C64 H64A 108.5
C65 C64 H64A 108.5
N2 C64 H64B 108.5
C65 C64 H64B 108.5
H64A C64 H64B 107.5
C66 C65 C64 113.8(3)
C66 C65 H65A 108.8
C64 C65 H65A 108.8
C66 C65 H65B 108.8
C64 C65 H65B 108.8
H65A C65 H65B 107.7
N4 C66 C65 115.4(3)
N4 C66 H66A 108.4
C65 C66 H66A 108.4
N4 C66 H66B 108.4
C65 C66 H66B 108.4
H66A C66 H66B 107.5
N3 C67 C70 113.4(4)
N3 C67 H67A 108.9
C70 C67 H67A 108.9
N3 C67 H67B 108.9
C70 C67 H67B 108.9
H67A C67 H67B 107.7
N3 C68 C71 112.1(5)
N3 C68 H68A 109.2
C71 C68 H68A 109.2
N3 C68 H68B 109.2
C71 C68 H68B 109.2
H68A C68 H68B 107.9
O5 C70 C67 116.0(4)
O5 C70 H70A 108.3
C67 C70 H70A 108.3
O5 C70 H70B 108.3
C67 C70 H70B 108.3
H70A C70 H70B 107.4
O5 C71 C68 114.3(4)
O5 C71 H71A 108.7
C68 C71 H71A 108.7
O5 C71 H71B 108.7
C68 C71 H71B 108.7
H71A C71 H71B 107.6
N3 C67' C70' 112.0(4)
N3 C67' H67C 109.2
C70' C67' H67C 109.2
N3 C67' H67D 109.2
C70' C67' H67D 109.2
H67C C67' H67D 107.9
N3 C68' C71' 111.4(4)
N3 C68' H68C 109.3
C71' C68' H68C 109.3
N3 C68' H68D 109.3
C71' C68' H68D 109.3
H68C C68' H68D 108.0
O5 C70' C67' 98.9(5)
O5 C70' H70C 112.0
C67' C70' H70C 112.0
O5 C70' H70D 112.0
C67' C70' H70D 112.0
H70C C70' H70D 109.7
O5 C71' C68' 93.4(5)
O5 C71' H71C 113.0
C68' C71' H71C 113.0
O5 C71' H71D 113.0
C68' C71' H71D 113.0
H71C C71' H71D 110.4
N4 C72 C73 111.3(3)
N4 C72 H72A 109.4
C73 C72 H72A 109.4
N4 C72 H72B 109.4
C73 C72 H72B 109.4
H72A C72 H72B 108.0
O6 C73 C72 111.3(4)
O6 C73 H73A 109.4
C72 C73 H73A 109.4
O6 C73 H73B 109.4
C72 C73 H73B 109.4
H73A C73 H73B 108.0
O6 C74 C75 112.5(4)
O6 C74 H74A 109.1
C75 C74 H74A 109.1
O6 C74 H74B 109.1
C75 C74 H74B 109.1
H74A C74 H74B 107.8
N4 C75 C74 112.5(4)
N4 C75 H75A 109.1
C74 C75 H75A 109.1
N4 C75 H75B 109.1
C74 C75 H75B 109.1
H75A C75 H75B 107.8
C81 C76 C77 119.8
C81 C76 C82 120.0
C77 C76 C82 120.3
C78 C77 C76 120.9
C78 C77 H77 119.5
C76 C77 H77 119.5
C77 C78 C79 118.6
C77 C78 H78 120.7
C79 C78 H78 120.7
C78 C79 C80 121.0
C78 C79 H79 119.5
C80 C79 H79 119.5
C81 C80 C79 119.6
C81 C80 H80 120.2
C79 C80 H80 120.2
C80 C81 C76 120.1
C80 C81 H81 120.0
C76 C81 H81 120.0
C76 C82 H82A 109.5
C76 C82 H82B 109.5
H82A C82 H82B 109.5
C76 C82 H82C 109.5
H82A C82 H82C 109.5
H82B C82 H82C 109.5
C81' C76' C77' 119.7
C81' C76' C82' 120.1
C77' C76' C82' 120.2
C78' C77' C76' 119.6
C78' C77' H77' 120.2
C76' C77' H77' 120.2
C77' C78' C79' 120.4
C77' C78' H78' 119.8
C79' C78' H78' 119.8
C80' C79' C78' 120.2
C80' C79' H79' 119.9
C78' C79' H79' 119.9
C81' C80' C79' 119.2
C81' C80' H80' 120.4
C79' C80' H80' 120.4
C80' C81' C76' 120.8
C80' C81' H81' 119.6
C76' C81' H81' 119.6
C76' C82' H82D 109.5
C76' C82' H82E 109.5
H82D C82' H82E 109.5
C76' C82' H82F 109.5
H82D C82' H82F 109.5
H82E C82' H82F 109.5

loop_
_geom_bond_atom_site_label_1
_geom_bond_atom_site_label_2
_geom_bond_distance
Zr1 O4 2.0118(15)
Zr1 O3 2.0136(15)
Zr1 O2 2.0176(16)
Zr1 O1 2.0230(16)
Zr1 N1 2.4005(18)
Zr1 N2 2.4181(18)
O1 C1 1.352(3)
O2 C18 1.350(3)
O3 C40 1.348(3)
O4 C55 1.353(3)
O5 C70 1.322(7)
O5 C71 1.344(8)
O5 C70' 1.412(8)
O5 C71' 1.463(9)
O6 C74 1.389(5)
O6 C73 1.410(6)
N1 C31 1.490(3)
N1 C16 1.500(3)
N1 C15 1.506(3)
N2 C49 1.493(3)
N2 C64 1.495(3)
N2 C34 1.500(3)
N3 C68 1.320(7)
N3 C67 1.339(6)
N3 C68' 1.456(7)
N3 C33 1.457(5)
N3 C67' 1.470(7)
N4 C72 1.421(5)
N4 C75 1.437(5)
N4 C66 1.462(5)
C1 C6 1.396(3)
C1 C2 1.411(3)
C2 C3 1.397(4)
C2 C7 1.535(4)
C3 C4 1.386(4)
C3 H3 0.9300
C4 C5 1.381(4)
C4 C11 1.544(4)
C5 C6 1.386(3)
C5 H5 0.9300
C6 C15 1.501(3)
C7 C9 1.533(4)
C7 C10 1.535(4)
C7 C8 1.538(4)
C8 H8A 0.9600
C8 H8B 0.9600
C8 H8C 0.9600
C9 H9A 0.9600
C9 H9B 0.9600
C9 H9C 0.9600
C10 H10A 0.9600
C10 H10B 0.9600
C10 H10C 0.9600
C11 C14' 1.48(3)
C11 C13' 1.49(3)
C11 C13 1.514(6)
C11 C14 1.520(5)
C11 C12 1.530(6)
C11 C12' 1.62(3)
C12 H12A 0.9600
C12 H12B 0.9600
C12 H12C 0.9600
C13 H13A 0.9600
C13 H13B 0.9600
C13 H13C 0.9600
C14 H14A 0.9600
C14 H14B 0.9600
C14 H14C 0.9600
C12' H12D 0.9600
C12' H12E 0.9600
C12' H12F 0.9600
C13' H13D 0.9600
C13' H13E 0.9600
C13' H13F 0.9600
C14' H14D 0.9600
C14' H14E 0.9600
C14' H14F 0.9600
C15 H15A 0.9700
C15 H15B 0.9700
C16 C17 1.504(3)
C16 H16A 0.9700
C16 H16B 0.9700
C17 C22 1.388(4)
C17 C18 1.392(3)
C18 C19 1.410(3)
C19 C20 1.393(4)
C19 C23 1.540(4)
C20 C21 1.390(4)
C20 H20 0.9300
C21 C22 1.384(4)
C21 C27 1.532(4)
C22 H22 0.9300
C23 C26 1.529(4)
C23 C25 1.531(4)
C23 C24 1.538(4)
C24 H24A 0.9600
C24 H24B 0.9600
C24 H24C 0.9600
C25 H25A 0.9600
C25 H25B 0.9600
C25 H25C 0.9600
C26 H26A 0.9600
C26 H26B 0.9600
C26 H26C 0.9600
C27 C30' 1.386(17)
C27 C30 1.450(8)
C27 C29' 1.453(18)
C27 C29 1.508(9)
C27 C28 1.616(10)
C27 C28' 1.63(2)
C28 H28A 0.9600
C28 H28B 0.9600
C28 H28C 0.9600
C29 H29A 0.9600
C29 H29B 0.9600
C29 H29C 0.9600
C30 H30A 0.9600
C30 H30B 0.9600
C30 H30C 0.9600
C28' H28D 0.9600
C28' H28E 0.9600
C28' H28F 0.9600
C29' H29D 0.9600
C29' H29E 0.9600
C29' H29F 0.9600
C30' H30D 0.9600
C30' H30E 0.9600
C30' H30F 0.9600
C31 C32 1.522(3)
C31 H31A 0.9700
C31 H31B 0.9700
C32 C33 1.500(5)
C32 H32A 0.9700
C32 H32B 0.9700
C33 H33A 0.9700
C33 H33B 0.9700
C34 C35 1.501(3)
C34 H34A 0.9700
C34 H34B 0.9700
C35 C36 1.390(3)
C35 C40 1.392(3)
C36 C37 1.384(4)
C36 H36 0.9300
C37 C38 1.389(4)
C37 C41 1.538(4)
C38 C39 1.393(4)
C38 H38 0.9300
C39 C40 1.414(3)
C39 C45 1.529(4)
C41 C42' 1.461(8)
C41 C42 1.480(14)
C41 C43 1.501(13)
C41 C44' 1.559(7)
C41 C43' 1.588(9)
C41 C44 1.623(13)
C42 H42A 0.9600
C42 H42B 0.9600
C42 H42C 0.9600
C43 H43A 0.9600
C43 H43B 0.9600
C43 H43C 0.9600
C44 H44A 0.9600
C44 H44B 0.9600
C44 H44C 0.9600
C42' H42D 0.9600
C42' H42E 0.9600
C42' H42F 0.9600
C43' H43D 0.9600
C43' H43E 0.9600
C43' H43F 0.9600
C44' H44D 0.9600
C44' H44E 0.9600
C44' H44F 0.9600
C45 C46 1.531(4)
C45 C47 1.532(4)
C45 C48 1.535(4)
C46 H46A 0.9600
C46 H46B 0.9600
C46 H46C 0.9600
C47 H47A 0.9600
C47 H47B 0.9600
C47 H47C 0.9600
C48 H48A 0.9600
C48 H48B 0.9600
C48 H48C 0.9600
C49 C50 1.506(3)
C49 H49A 0.9700
C49 H49B 0.9700
C50 C51 1.387(3)
C50 C55 1.394(3)
C51 C52 1.386(3)
C51 H51 0.9300
C52 C53 1.383(4)
C52 C56 1.539(3)
C53 C54 1.401(3)
C53 H53 0.9300
C54 C55 1.407(3)
C54 C60 1.539(3)
C56 C58 1.517(5)
C56 C59 1.529(4)
C56 C57 1.531(4)
C57 H57A 0.9600
C57 H57B 0.9600
C57 H57C 0.9600
C58 H58A 0.9600
C58 H58B 0.9600
C58 H58C 0.9600
C59 H59A 0.9600
C59 H59B 0.9600
C59 H59C 0.9600
C60 C63 1.533(4)
C60 C62 1.535(4)
C60 C61 1.541(4)
C61 H61A 0.9600
C61 H61B 0.9600
C61 H61C 0.9600
C62 H62A 0.9600
C62 H62B 0.9600
C62 H62C 0.9600
C63 H63A 0.9600
C63 H63B 0.9600
C63 H63C 0.9600
C64 C65 1.532(4)
C64 H64A 0.9700
C64 H64B 0.9700
C65 C66 1.513(5)
C65 H65A 0.9700
C65 H65B 0.9700
C66 H66A 0.9700
C66 H66B 0.9700
C67 C70 1.499(4)
C67 H67A 0.9700
C67 H67B 0.9700
C68 C71 1.517(4)
C68 H68A 0.9700
C68 H68B 0.9700
C70 H70A 0.9700
C70 H70B 0.9700
C71 H71A 0.9700
C71 H71B 0.9700
C67' C70' 1.485(4)
C67' H67C 0.9700
C67' H67D 0.9700
C68' C71' 1.500(4)
C68' H68C 0.9700
C68' H68D 0.9700
C70' H70C 0.9700
C70' H70D 0.9700
C71' H71C 0.9700
C71' H71D 0.9700
C72 C73 1.527(6)
C72 H72A 0.9700
C72 H72B 0.9700
C73 H73A 0.9700
C73 H73B 0.9700
C74 C75 1.458(6)
C74 H74A 0.9700
C74 H74B 0.9700
C75 H75A 0.9700
C75 H75B 0.9700
C76 C81 1.367(3)
C76 C77 1.370(3)
C76 C82 1.490(4)
C77 C78 1.365(3)
C77 H77 0.9300
C78 C79 1.368(3)
C78 H78 0.9300
C79 C80 1.372(3)
C79 H79 0.9300
C80 C81 1.362(3)
C80 H80 0.9300
C81 H81 0.9300
C82 H82A 0.9600
C82 H82B 0.9600
C82 H82C 0.9600
C76' C81' 1.364(3)
C76' C77' 1.365(3)
C76' C82' 1.486(4)
C77' C78' 1.359(3)
C77' H77' 0.9300
C78' C79' 1.364(3)
C78' H78' 0.9300
C79' C80' 1.364(3)
C79' H79' 0.9300
C80' C81' 1.361(3)
C80' H80' 0.9300
C81' H81' 0.9300
C82' H82D 0.9600
C82' H82E 0.9600
C82' H82F 0.9600

loop_
_platon_squeeze_void_nr
_platon_squeeze_void_average_x
_platon_squeeze_void_average_y
_platon_squeeze_void_average_z
_platon_squeeze_void_volume
_platon_squeeze_void_count_electrons
_platon_squeeze_void_content
1 -0.032 0.000 0.500 685 28 ' '
2 0.351 0.358 0.914 10 0 ' '
3 0.649 0.642 0.086 10 0 ' '
